data_7206940
loop_
_publ_author_name
'Wang, Yan'
'Peng, Yu'
'Xiao, Li-Na'
'Hu, Yang-Yang'
'Wang, La-Mei'
'Gao, Zhong-Min'
'Wang, Tie-Gang'
'Wu, Feng-Qing'
'Cui, Xiao-Bing'
'Xu, Ji-Qing'

_publ_section_title
;
 New compounds constructed from polyoxometalates and transition metal
 coordination complexes with lower positive charge
;
_journal_issue 3
_journal_name_full CrystEngComm
_journal_page_first 1049
_journal_paper_doi 10.1039/c1ce05633f
_journal_volume 14
_journal_year 2012
_chemical_formula_sum 'C80 H64 Cu4 N16 O40 Si W12'
_chemical_formula_weight 4377.84
_chemical_name_systematic
;
?
;
_space_group_IT_number 2
_symmetry_cell_setting triclinic
_symmetry_space_group_name_Hall '-P 1'
_symmetry_space_group_name_H-M 'P -1'
_atom_sites_solution_hydrogens geom
_atom_sites_solution_primary direct
_atom_sites_solution_secondary difmap
_audit_creation_method SHELXL-97
_cell_angle_alpha 82.489(12)
_cell_angle_beta 79.829(9)
_cell_angle_gamma 79.841(12)
_cell_formula_units_Z 2
_cell_length_a 13.4495(19)
_cell_length_b 13.716(2)
_cell_length_c 28.536(4)
_cell_measurement_temperature 293(2)
_cell_volume 5073.2(13)
_computing_structure_refinement 'SHELXL-97 (Sheldrick, 1997)'
_computing_structure_solution 'SHELXS-97 (Sheldrick, 1990)'
_diffrn_ambient_temperature 293(2)
_diffrn_measured_fraction_theta_full 0.990
_diffrn_measured_fraction_theta_max 0.990
_diffrn_radiation_monochromator graphite
_diffrn_radiation_source 'fine-focus sealed tube'
_diffrn_radiation_type MoK\a
_diffrn_radiation_wavelength 0.71073
_diffrn_reflns_av_R_equivalents 0.0358
_diffrn_reflns_av_sigmaI/netI 0.0900
_diffrn_reflns_limit_h_max 16
_diffrn_reflns_limit_h_min -17
_diffrn_reflns_limit_k_max 8
_diffrn_reflns_limit_k_min -18
_diffrn_reflns_limit_l_max 38
_diffrn_reflns_limit_l_min -38
_diffrn_reflns_number 37305
_diffrn_reflns_theta_full 28.31
_diffrn_reflns_theta_max 28.31
_diffrn_reflns_theta_min 1.52
_exptl_absorpt_coefficient_mu 14.461
_exptl_absorpt_correction_T_max 0.3257
_exptl_absorpt_correction_T_min 0.3257
_exptl_absorpt_correction_type empirical
_exptl_crystal_colour black
_exptl_crystal_density_diffrn 2.866
_exptl_crystal_density_method 'not measured'
_exptl_crystal_description block
_exptl_crystal_F_000 3986
_exptl_crystal_size_max 0.10
_exptl_crystal_size_mid 0.10
_exptl_crystal_size_min 0.10
_refine_diff_density_max 4.048
_refine_diff_density_min -3.263
_refine_diff_density_rms 0.405
_refine_ls_extinction_method none
_refine_ls_goodness_of_fit_ref 1.023
_refine_ls_hydrogen_treatment constr
_refine_ls_matrix_type full
_refine_ls_number_parameters 1417
_refine_ls_number_reflns 25006
_refine_ls_number_restraints 38
_refine_ls_restrained_S_all 1.023
_refine_ls_R_factor_all 0.1080
_refine_ls_R_factor_gt 0.0501
_refine_ls_shift/su_max 0.001
_refine_ls_shift/su_mean 0.000
_refine_ls_structure_factor_coef Fsqd
_refine_ls_weighting_details 'calc w=1/[\s^2^(Fo^2^)+(0.0651P)^2^+0.0000P] where P=(Fo^2^+2Fc^2^)/3'
_refine_ls_weighting_scheme calc
_refine_ls_wR_factor_gt 0.1149
_refine_ls_wR_factor_ref 0.1450
_reflns_number_gt 15030
_reflns_number_total 25006
_reflns_threshold_expression >2sigma(I)
_cod_data_source_file c1ce05633f.txt
_cod_data_source_block k_4
_cod_original_sg_symbol_H-M p-1
_cod_database_code 7206940

loop_
_symmetry_equiv_pos_as_xyz
'x, y, z'
'-x, -y, -z'

loop_
_atom_site_label
_atom_site_type_symbol
_atom_site_fract_x
_atom_site_fract_y
_atom_site_fract_z
_atom_site_U_iso_or_equiv
_atom_site_adp_type
_atom_site_occupancy
_atom_site_symmetry_multiplicity
_atom_site_calc_flag
_atom_site_refinement_flags
W1 W 0.58134(5) 0.41066(4) 0.110744(19) 0.03772(14) Uani 1 1 d .
W2 W 0.29349(4) 0.69769(4) -0.006067(19) 0.03794(14) Uani 1 1 d .
W3 W 0.37999(4) 0.61174(5) 0.10433(2) 0.03887(15) Uani 1 1 d .
W4 W 0.34160(4) 0.37085(4) 0.089385(19) 0.03160(13) Uani 1 1 d .
W5 W 0.26260(4) 0.45457(4) -0.022409(18) 0.02931(12) Uani 1 1 d .
W6 W 0.53232(4) 0.74430(4) 0.013262(17) 0.02980(12) Uani 1 1 d .
Si1 Si 0.5000 0.5000 0.0000 0.0053(6) Uani 1 2 d SU
W7 W 0.27596(4) 1.59722(5) 0.44977(2) 0.04347(16) Uani 1 1 d .
W8 W 0.48064(5) 1.44850(4) 0.384577(18) 0.03993(15) Uani 1 1 d .
W9 W 0.29224(4) 1.64412(4) 0.56655(2) 0.03807(14) Uani 1 1 d .
W10 W 0.33141(4) 1.33971(4) 0.48531(2) 0.03383(13) Uani 1 1 d .
W11 W 0.64463(4) 1.61322(4) 0.398734(17) 0.02923(12) Uani 1 1 d .
W12 W 0.44130(4) 1.75771(4) 0.467474(19) 0.03320(13) Uani 1 1 d .
Si2 Si 0.5000 1.5000 0.5000 0.0050(7) Uani 1 2 d SU
Cu1 Cu 0.96806(16) 0.99402(16) 0.14698(7) 0.0575(5) Uani 1 1 d .
Cu2 Cu 0.5259(2) 0.98038(19) 0.26402(7) 0.0720(7) Uani 1 1 d .
Cu3 Cu 0.02857(15) 0.53411(17) 0.26475(7) 0.0552(5) Uani 1 1 d .
Cu4 Cu 1.0030(2) 0.00646(19) 0.36251(9) 0.0844(8) Uani 1 1 d .
O1 O 0.4251(9) 0.4274(9) 0.0085(4) 0.0060(8) Uani 0.50 1 d PU
O2 O 0.4477(9) 0.6101(9) 0.0197(4) 0.0061(8) Uani 0.50 1 d PU
O3 O 0.6018(9) 0.4594(9) 0.0241(4) 0.0061(8) Uani 0.50 1 d PU
O4 O 0.4604(9) 0.4767(9) 0.0582(4) 0.0062(8) Uani 0.50 1 d PU
O5 O 0.3129(9) 0.4984(9) 0.1113(6) 0.095(5) Uani 1 1 d .
O6 O 0.3453(9) 0.3328(8) -0.0325(3) 0.060(3) Uani 1 1 d .
O7 O 0.4647(9) 0.3486(9) 0.1164(6) 0.104(6) Uani 1 1 d .
O8 O 0.2524(9) 0.4153(9) 0.0441(3) 0.060(3) Uani 1 1 d .
O9 O 0.2903(8) 0.6706(13) 0.0599(4) 0.096(6) Uani 1 1 d .
O10 O 0.1501(8) 0.4324(11) -0.0322(4) 0.076(4) Uani 1 1 d .
O11 O 0.2674(8) 0.3090(9) 0.1319(3) 0.059(3) Uani 1 1 d .
O12 O 0.4059(8) 0.2667(8) 0.0500(3) 0.054(3) Uani 1 1 d .
O13 O 0.6546(11) 0.3117(7) 0.0720(4) 0.077(4) Uani 1 1 d .
O14 O 0.6196(9) 0.3647(9) 0.1628(4) 0.062(3) Uani 1 1 d .
O15 O 0.1966(8) 0.7922(8) -0.0079(4) 0.064(3) Uani 1 1 d .
O16 O 0.4688(8) 0.7054(12) 0.0763(4) 0.087(5) Uani 1 1 d .
O17 O 0.4055(9) 0.7705(13) -0.0069(4) 0.097(6) Uani 1 1 d .
O18 O 0.2302(12) 0.5874(8) -0.0057(4) 0.088(5) Uani 1 1 d .
O19 O 0.4922(9) 0.5296(9) 0.1274(7) 0.102(6) Uani 1 1 d .
O20 O 0.6801(12) 0.4951(7) 0.0840(4) 0.084(5) Uani 1 1 d .
O21 O 0.3206(7) 0.6683(8) 0.1527(3) 0.048(3) Uani 1 1 d .
O22 O 0.5502(10) 0.8596(7) 0.0191(4) 0.063(3) Uani 1 1 d .
O23 O 0.4223(13) 1.4730(12) 0.4667(5) 0.026(4) Uani 0.50 1 d P
O24 O 0.4085(11) 1.5990(13) 0.4972(5) 0.026(4) Uani 0.50 1 d P
O25 O 0.5644(12) 1.4861(11) 0.4473(5) 0.023(3) Uani 0.50 1 d P
O26 O 0.5447(11) 1.5956(10) 0.4773(5) 0.020(3) Uani 0.50 1 d P
O27 O 0.7272(10) 1.4851(9) 0.4052(6) 0.089(5) Uani 1 1 d .
O28 O 0.3571(10) 1.7458(12) 0.5275(4) 0.089(5) Uani 1 1 d .
O29 O 0.7139(8) 1.6663(10) 0.3508(4) 0.064(3) Uani 1 1 d .
O30 O 0.7051(8) 1.6475(9) 0.4492(4) 0.065(4) Uani 1 1 d .
O31 O 0.6027(10) 1.3633(8) 0.3948(6) 0.083(4) Uani 1 1 d .
O32 O 0.5374(8) 1.7191(11) 0.4144(4) 0.075(4) Uani 1 1 d .
O33 O 0.3635(11) 1.5465(9) 0.3971(5) 0.100(6) Uani 1 1 d .
O34 O 0.2317(10) 1.6242(11) 0.5154(4) 0.084(5) Uani 1 1 d .
O35 O 0.1948(8) 1.7142(8) 0.5990(4) 0.059(3) Uani 1 1 d .
O36 O 0.5567(10) 1.5555(8) 0.3696(5) 0.081(4) Uani 1 1 d .
O37 O 0.3442(10) 1.7082(12) 0.4398(4) 0.095(5) Uani 1 1 d .
O38 O 0.2526(11) 1.4660(9) 0.4729(5) 0.095(5) Uani 1 1 d .
O39 O 0.4152(10) 1.8803(7) 0.4522(4) 0.068(4) Uani 1 1 d .
O40 O 0.1699(8) 1.6428(8) 0.4269(4) 0.059(3) Uani 1 1 d .
O41 O 0.4736(8) 1.4268(8) 0.3288(3) 0.052(3) Uani 1 1 d .
O42 O 0.4474(9) 1.2453(10) 0.4998(4) 0.071(4) Uani 1 1 d .
O43 O 0.2503(8) 1.2653(8) 0.4778(4) 0.056(3) Uani 1 1 d .
O44 O 0.4045(11) 1.3551(9) 0.4221(5) 0.098(5) Uani 1 1 d .
N1 N 0.9682(10) 1.1424(10) 0.1346(5) 0.054(3) Uani 1 1 d .
N2 N 1.1184(9) 0.9925(9) 0.1218(4) 0.041(3) Uani 1 1 d .
N3 N 0.8848(10) 0.9549(10) 0.1000(4) 0.050(3) Uani 1 1 d .
N4 N 0.9045(9) 0.8883(9) 0.1891(4) 0.043(3) Uani 1 1 d .
C1 C 0.8870(15) 1.2137(16) 0.1361(8) 0.082(6) Uani 1 1 d .
H1A H 0.8246 1.1990 0.1528 0.098 Uiso 1 1 calc R
C2 C 0.8916(17) 1.3103(16) 0.1134(10) 0.102(9) Uani 1 1 d .
H2A H 0.8354 1.3604 0.1175 0.123 Uiso 1 1 calc R
C3 C 0.9813(17) 1.3291(15) 0.0851(9) 0.088(7) Uani 1 1 d .
H3A H 0.9837 1.3899 0.0666 0.105 Uiso 1 1 calc R
C4 C 1.0636(13) 1.2614(13) 0.0841(7) 0.067(5) Uani 1 1 d .
H4A H 1.1263 1.2767 0.0681 0.080 Uiso 1 1 calc R
C5 C 1.0562(12) 1.1663(12) 0.1072(6) 0.048(4) Uani 1 1 d .
C6 C 1.1434(11) 1.0836(10) 0.1050(5) 0.037(3) Uani 1 1 d .
C7 C 1.2409(12) 1.0954(12) 0.0851(6) 0.050(4) Uani 1 1 d .
H7A H 1.2556 1.1592 0.0747 0.060 Uiso 1 1 calc R
C8 C 1.3194(15) 1.0142(17) 0.0801(7) 0.080(6) Uani 1 1 d .
H8A H 1.3856 1.0216 0.0656 0.095 Uiso 1 1 calc R
C9 C 1.2927(13) 0.9226(14) 0.0979(8) 0.075(6) Uani 1 1 d .
H9A H 1.3424 0.8661 0.0964 0.090 Uiso 1 1 calc R
C10 C 1.1955(13) 0.9138(11) 0.1174(6) 0.057(4) Uani 1 1 d .
H10A H 1.1803 0.8504 0.1285 0.068 Uiso 1 1 calc R
C11 C 0.8881(14) 0.9880(14) 0.0530(6) 0.065(5) Uani 1 1 d .
H11A H 0.9227 1.0410 0.0405 0.078 Uiso 1 1 calc R
C12 C 0.8430(16) 0.9466(18) 0.0240(8) 0.084(6) Uani 1 1 d .
H12A H 0.8385 0.9771 -0.0067 0.100 Uiso 1 1 calc R
C13 C 0.8018(16) 0.8564(18) 0.0394(7) 0.083(6) Uani 1 1 d .
H13A H 0.7769 0.8222 0.0190 0.100 Uiso 1 1 calc R
C14 C 0.8022(12) 0.8247(13) 0.0877(7) 0.058(5) Uani 1 1 d .
H14A H 0.7738 0.7684 0.1009 0.070 Uiso 1 1 calc R
C15 C 0.8435(10) 0.8744(11) 0.1161(5) 0.042(3) Uani 1 1 d .
C16 C 0.8451(10) 0.8428(11) 0.1691(5) 0.041(3) Uani 1 1 d .
C17 C 0.7885(13) 0.7732(12) 0.1931(6) 0.057(4) Uani 1 1 d .
H17A H 0.7475 0.7441 0.1776 0.068 Uiso 1 1 calc R
C18 C 0.7943(14) 0.7476(14) 0.2410(7) 0.070(6) Uani 1 1 d .
H18A H 0.7562 0.7013 0.2590 0.084 Uiso 1 1 calc R
C19 C 0.8558(15) 0.7904(14) 0.2613(6) 0.065(5) Uani 1 1 d .
H19A H 0.8604 0.7734 0.2935 0.078 Uiso 1 1 calc R
C20 C 0.9118(14) 0.8586(14) 0.2353(6) 0.063(5) Uani 1 1 d .
H20A H 0.9560 0.8852 0.2499 0.076 Uiso 1 1 calc R
C21 C 0.3540(19) 1.0033(18) 0.3395(7) 0.093(7) Uani 1 1 d U
H21A H 0.3249 0.9642 0.3232 0.112 Uiso 1 1 calc R
C22 C 0.301(2) 1.0387(18) 0.3857(8) 0.119(11) Uani 1 1 d .
H22A H 0.2372 1.0203 0.3981 0.142 Uiso 1 1 calc R
C23 C 0.339(3) 1.0951(18) 0.4101(9) 0.137(13) Uani 1 1 d U
H23A H 0.3023 1.1205 0.4379 0.165 Uiso 1 1 calc R
C24 C 0.439(3) 1.1137(16) 0.3905(7) 0.117(11) Uani 1 1 d U
H24A H 0.4729 1.1489 0.4068 0.140 Uiso 1 1 calc R
C25 C 0.4871(17) 1.0790(14) 0.3470(6) 0.067(6) Uani 1 1 d .
C26 C 0.5892(18) 1.0951(12) 0.3259(7) 0.070(6) Uani 1 1 d .
C27 C 0.648(2) 1.1504(17) 0.3421(9) 0.097(9) Uani 1 1 d .
H27A H 0.6205 1.1818 0.3695 0.117 Uiso 1 1 calc R
C28 C 0.741(3) 1.162(2) 0.3216(13) 0.135(15) Uani 1 1 d .
H28A H 0.7805 1.1976 0.3351 0.162 Uiso 1 1 calc R
C29 C 0.781(2) 1.119(2) 0.2773(11) 0.113(9) Uani 1 1 d .
H29A H 0.8446 1.1266 0.2601 0.135 Uiso 1 1 calc R
C30 C 0.7177(19) 1.0648(16) 0.2621(8) 0.083(6) Uani 1 1 d .
H30A H 0.7412 1.0354 0.2338 0.100 Uiso 1 1 calc R
C31 C 0.5158(17) 0.7599(16) 0.2804(7) 0.078(6) Uani 1 1 d .
H31A H 0.5186 0.7628 0.3125 0.093 Uiso 1 1 calc R
C32 C 0.5041(17) 0.6730(17) 0.2677(7) 0.084(7) Uani 1 1 d .
H32A H 0.4961 0.6192 0.2908 0.100 Uiso 1 1 calc R
C33 C 0.5040(17) 0.6636(15) 0.2215(8) 0.085(7) Uani 1 1 d .
H33A H 0.4977 0.6029 0.2120 0.101 Uiso 1 1 calc R
C34 C 0.5135(13) 0.7457(12) 0.1881(6) 0.057(5) Uani 1 1 d .
H34A H 0.5127 0.7419 0.1558 0.068 Uiso 1 1 calc R
C35 C 0.5241(11) 0.8330(11) 0.2042(5) 0.041(3) Uani 1 1 d .
C36 C 0.5365(11) 0.9246(11) 0.1714(5) 0.039(3) Uani 1 1 d .
C37 C 0.5589(12) 0.9291(12) 0.1213(5) 0.049(4) Uani 1 1 d .
H37A H 0.5631 0.8718 0.1064 0.058 Uiso 1 1 calc R
C38 C 0.5747(13) 1.0166(12) 0.0939(5) 0.054(4) Uani 1 1 d .
H38A H 0.5923 1.0180 0.0608 0.065 Uiso 1 1 calc R
C39 C 0.5643(14) 1.1002(11) 0.1153(6) 0.061(5) Uani 1 1 d .
H39A H 0.5720 1.1606 0.0971 0.073 Uiso 1 1 calc R
C40 C 0.5422(16) 1.0953(12) 0.1645(6) 0.069(6) Uani 1 1 d .
H40A H 0.5383 1.1532 0.1789 0.082 Uiso 1 1 calc R
C41 C 0.2383(15) 0.4220(16) 0.2326(7) 0.076(6) Uani 1 1 d .
H41A H 0.2293 0.4474 0.2015 0.091 Uiso 1 1 calc R
C42 C 0.3262(17) 0.3552(19) 0.2392(8) 0.096(8) Uani 1 1 d .
H42A H 0.3731 0.3345 0.2130 0.115 Uiso 1 1 calc R
C43 C 0.3428(15) 0.3214(17) 0.2829(8) 0.084(7) Uani 1 1 d .
H43A H 0.4036 0.2798 0.2873 0.101 Uiso 1 1 calc R
C44 C 0.2733(15) 0.3459(14) 0.3213(8) 0.074(6) Uani 1 1 d .
H44A H 0.2821 0.3193 0.3523 0.089 Uiso 1 1 calc R
C45 C 0.1852(12) 0.4156(13) 0.3114(6) 0.051(4) Uani 1 1 d .
C46 C 0.1036(12) 0.4532(13) 0.3500(6) 0.054(4) Uani 1 1 d .
C47 C 0.1001(15) 0.4160(16) 0.3989(6) 0.071(6) Uani 1 1 d .
H47A H 0.1515 0.3661 0.4082 0.086 Uiso 1 1 calc R
C48 C 0.0216(16) 0.4528(16) 0.4326(7) 0.072(6) Uani 1 1 d .
H48A H 0.0186 0.4279 0.4647 0.086 Uiso 1 1 calc R
C49 C -0.0523(15) 0.5270(18) 0.4183(6) 0.080(7) Uani 1 1 d .
H49A H -0.1065 0.5538 0.4403 0.096 Uiso 1 1 calc R
C50 C -0.0439(14) 0.5618(15) 0.3690(7) 0.066(5) Uani 1 1 d .
H50A H -0.0937 0.6129 0.3594 0.080 Uiso 1 1 calc R
C51 C 0.0742(12) 0.6440(14) 0.1687(6) 0.058(5) Uani 1 1 d .
H51A H 0.1237 0.6684 0.1809 0.070 Uiso 1 1 calc R
C52 C 0.0713(12) 0.6619(15) 0.1194(6) 0.064(5) Uani 1 1 d .
H52A H 0.1179 0.6980 0.0998 0.077 Uiso 1 1 calc R
C53 C 0.0020(14) 0.6274(15) 0.1004(6) 0.065(5) Uani 1 1 d .
H53A H -0.0007 0.6385 0.0677 0.078 Uiso 1 1 calc R
C54 C -0.0655(14) 0.5744(13) 0.1313(5) 0.058(4) Uani 1 1 d .
H54A H -0.1133 0.5471 0.1194 0.070 Uiso 1 1 calc R
C55 C -0.0619(11) 0.5618(11) 0.1800(5) 0.039(3) Uani 1 1 d .
C56 C -0.1326(11) 0.5079(11) 0.2149(5) 0.039(3) Uani 1 1 d .
C57 C -0.2270(13) 0.4902(15) 0.2068(6) 0.064(5) Uani 1 1 d .
H57A H -0.2468 0.5077 0.1768 0.077 Uiso 1 1 calc R
C58 C -0.2904(13) 0.4462(14) 0.2439(7) 0.066(5) Uani 1 1 d .
H58A H -0.3543 0.4365 0.2390 0.080 Uiso 1 1 calc R
C59 C -0.2619(14) 0.4178(13) 0.2862(6) 0.059(5) Uani 1 1 d .
H59A H -0.3034 0.3859 0.3108 0.070 Uiso 1 1 calc R
C60 C -0.1660(16) 0.4376(15) 0.2926(6) 0.074(6) Uani 1 1 d .
H60A H -0.1463 0.4194 0.3225 0.089 Uiso 1 1 calc R
C61 C 1.0226(17) 0.1910(15) 0.2927(9) 0.091(7) Uani 1 1 d .
H61A H 0.9746 0.2259 0.3147 0.110 Uiso 1 1 calc R
C62 C 1.066(2) 0.241(2) 0.2521(9) 0.113(9) Uani 1 1 d .
H62A H 1.0468 0.3097 0.2468 0.136 Uiso 1 1 calc R
C63 C 1.134(2) 0.196(2) 0.2210(8) 0.114(10) Uani 1 1 d .
H63A H 1.1621 0.2307 0.1931 0.137 Uiso 1 1 calc R
C64 C 1.163(2) 0.0939(19) 0.2301(7) 0.098(8) Uani 1 1 d .
H64A H 1.2129 0.0597 0.2086 0.118 Uiso 1 1 calc R
C65 C 1.1172(14) 0.0424(15) 0.2720(6) 0.062(5) Uani 1 1 d .
C66 C 1.1446(12) -0.0666(16) 0.2835(6) 0.061(5) Uani 1 1 d .
C67 C 1.2042(15) -0.133(2) 0.2530(7) 0.079(6) Uani 1 1 d .
H67A H 1.2320 -0.1089 0.2225 0.095 Uiso 1 1 calc R
C68 C 1.223(2) -0.232(2) 0.2661(8) 0.102(8) Uani 1 1 d .
H68A H 1.2633 -0.2751 0.2454 0.122 Uiso 1 1 calc R
C69 C 1.178(2) -0.2666(18) 0.3133(9) 0.112(9) Uani 1 1 d .
H69A H 1.1880 -0.3337 0.3247 0.134 Uiso 1 1 calc R
C70 C 1.1221(18) -0.1978(16) 0.3400(7) 0.088(7) Uani 1 1 d .
H70A H 1.0929 -0.2203 0.3707 0.105 Uiso 1 1 calc R
C71 C 1.0435(15) 0.1353(16) 0.4386(10) 0.091(8) Uani 1 1 d .
H71A H 1.1043 0.1458 0.4189 0.109 Uiso 1 1 calc R
C72 C 1.022(2) 0.1761(16) 0.4802(10) 0.092(7) Uani 1 1 d .
H72A H 1.0666 0.2117 0.4895 0.110 Uiso 1 1 calc R
C73 C 0.9347(19) 0.1632(15) 0.5071(9) 0.084(7) Uani 1 1 d .
H73A H 0.9160 0.1930 0.5355 0.101 Uiso 1 1 calc R
C74 C 0.8717(13) 0.1090(13) 0.4952(6) 0.056(4) Uani 1 1 d .
H74A H 0.8115 0.0995 0.5157 0.067 Uiso 1 1 calc R
C75 C 0.8960(12) 0.0668(11) 0.4522(6) 0.048(4) Uani 1 1 d .
C76 C 0.8274(12) 0.0096(10) 0.4344(5) 0.044(4) Uani 1 1 d .
C77 C 0.7315(14) -0.0022(14) 0.4583(6) 0.064(5) Uani 1 1 d .
H77A H 0.7061 0.0269 0.4865 0.077 Uiso 1 1 calc R
C78 C 0.6744(17) -0.0557(15) 0.4409(8) 0.078(6) Uani 1 1 d .
H78A H 0.6101 -0.0641 0.4577 0.093 Uiso 1 1 calc R
C79 C 0.7072(18) -0.0962(13) 0.4010(9) 0.082(7) Uani 1 1 d .
H79A H 0.6665 -0.1323 0.3891 0.098 Uiso 1 1 calc R
C80 C 0.800(2) -0.0851(15) 0.3776(8) 0.091(7) Uani 1 1 d .
H80A H 0.8237 -0.1160 0.3498 0.109 Uiso 1 1 calc R
N8 N 0.5256(11) 1.0096(10) 0.1934(4) 0.053(3) Uani 1 1 d .
N7 N 0.5237(11) 0.8429(11) 0.2512(4) 0.057(4) Uani 1 1 d .
N6 N 0.6266(12) 1.0523(12) 0.2849(5) 0.066(4) Uani 1 1 d .
N5 N 0.4421(13) 1.0287(13) 0.3230(5) 0.071(5) Uani 1 1 d U
N9 N 0.1683(10) 0.4507(11) 0.2675(5) 0.054(4) Uani 1 1 d .
N10 N 0.0316(9) 0.5254(11) 0.3354(5) 0.050(3) Uani 1 1 d .
N12 N -0.1017(10) 0.4809(10) 0.2583(4) 0.052(3) Uani 1 1 d .
N11 N 0.0103(9) 0.5944(9) 0.1984(4) 0.043(3) Uani 1 1 d .
N15 N 0.9836(11) 0.0793(11) 0.4226(6) 0.065(4) Uani 1 1 d .
N16 N 0.8648(12) -0.0284(10) 0.3930(5) 0.064(4) Uani 1 1 d .
N13 N 1.0480(12) 0.0912(12) 0.3016(5) 0.065(4) Uani 1 1 d .
N14 N 1.1029(11) -0.0984(11) 0.3271(5) 0.065(4) Uani 1 1 d .

loop_
_atom_site_aniso_label
_atom_site_aniso_U_11
_atom_site_aniso_U_22
_atom_site_aniso_U_33
_atom_site_aniso_U_23
_atom_site_aniso_U_13
_atom_site_aniso_U_12
W1 0.0591(4) 0.0265(3) 0.0320(3) -0.0043(2) -0.0244(3) -0.0006(3)
W2 0.0357(3) 0.0352(3) 0.0334(3) 0.0018(2) -0.0007(2) 0.0114(3)
W3 0.0330(3) 0.0531(4) 0.0340(3) -0.0285(3) 0.0017(2) -0.0056(3)
W4 0.0338(3) 0.0235(3) 0.0385(3) -0.0031(2) 0.0025(2) -0.0153(2)
W5 0.0308(3) 0.0312(3) 0.0296(3) -0.0011(2) -0.0056(2) -0.0154(2)
W6 0.0449(3) 0.0227(3) 0.0253(2) -0.0046(2) -0.0005(2) -0.0182(2)
Si1 0.0066(9) 0.0047(10) 0.0049(9) -0.0028(8) -0.0006(7) -0.0004(8)
W7 0.0358(3) 0.0515(4) 0.0383(3) 0.0123(3) -0.0106(3) -0.0015(3)
W8 0.0677(4) 0.0321(3) 0.0204(2) -0.0040(2) -0.0096(3) -0.0056(3)
W9 0.0384(3) 0.0358(3) 0.0381(3) -0.0139(2) 0.0032(2) -0.0025(3)
W10 0.0413(3) 0.0228(3) 0.0393(3) -0.0030(2) -0.0015(2) -0.0150(2)
W11 0.0393(3) 0.0242(3) 0.0235(2) 0.0056(2) -0.0014(2) -0.0124(2)
W12 0.0496(3) 0.0157(3) 0.0338(3) 0.0044(2) -0.0066(2) -0.0089(2)
Si2 0.0067(10) 0.0033(10) 0.0042(10) 0.0000(8) -0.0005(8) 0.0002(8)
Cu1 0.0605(12) 0.0548(13) 0.0611(12) 0.0005(10) -0.0031(10) -0.0313(11)
Cu2 0.0994(18) 0.0829(18) 0.0414(11) -0.0280(11) -0.0126(12) -0.0177(15)
Cu3 0.0519(12) 0.0715(15) 0.0428(10) 0.0031(10) -0.0189(9) -0.0068(11)
Cu4 0.0965(19) 0.0614(16) 0.0716(16) 0.0004(13) 0.0337(14) -0.0008(14)
O1 0.0073(14) 0.0054(14) 0.0055(13) -0.0029(12) -0.0005(12) -0.0003(13)
O2 0.0073(13) 0.0054(14) 0.0058(13) -0.0028(12) -0.0003(12) -0.0005(13)
O3 0.0077(13) 0.0052(14) 0.0054(13) -0.0028(12) -0.0003(12) -0.0003(13)
O4 0.0074(13) 0.0055(14) 0.0055(13) -0.0024(12) -0.0004(12) -0.0002(13)
O5 0.054(7) 0.047(8) 0.206(16) -0.060(9) -0.067(9) 0.017(6)
O6 0.081(8) 0.056(7) 0.027(5) 0.001(5) -0.009(5) 0.025(6)
O7 0.062(8) 0.050(8) 0.229(18) -0.083(10) -0.080(10) 0.024(6)
O8 0.073(8) 0.067(8) 0.028(5) -0.008(5) -0.008(5) 0.020(6)
O9 0.050(7) 0.209(17) 0.034(6) 0.034(8) -0.011(5) -0.065(9)
O10 0.038(6) 0.133(12) 0.073(8) -0.059(8) -0.011(6) -0.018(7)
O11 0.061(7) 0.067(8) 0.038(6) 0.012(5) 0.013(5) -0.011(6)
O12 0.073(7) 0.049(7) 0.027(5) -0.001(5) -0.013(5) 0.027(6)
O13 0.144(12) 0.020(5) 0.050(6) -0.002(5) 0.040(7) -0.028(7)
O14 0.093(9) 0.067(8) 0.037(6) 0.012(5) -0.029(6) -0.036(7)
O15 0.056(7) 0.031(6) 0.091(9) -0.001(6) 0.010(6) 0.002(5)
O16 0.049(7) 0.178(15) 0.037(6) 0.033(8) -0.013(5) -0.050(8)
O17 0.056(7) 0.207(17) 0.035(6) 0.031(8) -0.017(6) -0.062(9)
O18 0.176(14) 0.031(6) 0.041(6) -0.013(5) 0.045(8) -0.033(8)
O19 0.047(7) 0.042(7) 0.246(18) -0.074(9) -0.069(9) 0.006(6)
O20 0.161(13) 0.018(5) 0.057(7) -0.010(5) 0.042(8) -0.026(7)
O21 0.046(6) 0.055(7) 0.045(6) -0.028(5) 0.014(5) -0.020(5)
O22 0.127(10) 0.020(5) 0.055(7) -0.011(5) -0.036(7) -0.018(6)
O23 0.043(10) 0.020(9) 0.012(7) -0.005(6) 0.003(7) -0.001(8)
O24 0.018(8) 0.052(12) 0.016(7) -0.009(7) -0.001(6) -0.020(8)
O25 0.042(10) 0.007(7) 0.017(7) 0.006(6) -0.001(7) -0.002(7)
O26 0.024(8) 0.003(7) 0.030(8) 0.002(6) -0.005(7) 0.001(6)
O27 0.094(10) 0.030(7) 0.161(14) -0.005(8) -0.087(10) 0.003(7)
O28 0.111(10) 0.151(14) 0.026(5) 0.006(7) 0.001(6) -0.098(10)
O29 0.058(7) 0.086(9) 0.039(6) 0.027(6) -0.002(5) -0.020(7)
O30 0.058(7) 0.083(9) 0.055(7) -0.040(6) -0.024(6) 0.028(6)
O31 0.085(9) 0.030(7) 0.155(13) -0.012(7) -0.064(9) -0.014(6)
O32 0.053(7) 0.114(11) 0.060(7) -0.046(7) -0.021(6) 0.021(7)
O33 0.105(10) 0.043(7) 0.102(10) 0.037(7) 0.054(9) 0.018(7)
O34 0.104(10) 0.143(13) 0.029(5) 0.002(7) -0.004(6) -0.096(10)
O35 0.050(6) 0.035(6) 0.080(8) -0.023(6) 0.028(6) 0.000(5)
O36 0.090(9) 0.025(6) 0.150(13) -0.009(7) -0.086(9) 0.001(6)
O37 0.113(11) 0.169(15) 0.033(6) -0.003(7) -0.011(6) -0.109(11)
O38 0.124(12) 0.039(7) 0.075(9) 0.027(6) 0.051(8) 0.020(7)
O39 0.113(10) 0.019(5) 0.064(7) 0.001(5) -0.013(7) 0.008(6)
O40 0.057(7) 0.053(7) 0.065(7) 0.019(6) -0.025(6) -0.009(6)
O41 0.083(8) 0.063(7) 0.023(5) -0.008(5) -0.020(5) -0.035(6)
O42 0.068(8) 0.078(9) 0.061(7) -0.036(7) -0.017(6) 0.032(7)
O43 0.048(6) 0.047(7) 0.080(8) -0.020(6) -0.015(6) -0.014(5)
O44 0.106(10) 0.055(8) 0.084(9) 0.039(7) 0.055(8) 0.019(8)
N1 0.047(8) 0.036(8) 0.077(10) -0.020(7) -0.003(7) 0.000(7)
N2 0.047(7) 0.028(7) 0.052(7) -0.008(6) -0.006(6) -0.011(6)
N3 0.054(8) 0.047(8) 0.051(8) 0.008(6) -0.013(6) -0.015(7)
N4 0.052(7) 0.047(8) 0.031(6) -0.006(5) -0.002(5) -0.007(6)
C1 0.061(12) 0.060(14) 0.125(19) -0.031(13) -0.014(12) 0.001(11)
C2 0.072(15) 0.051(14) 0.19(3) -0.036(16) -0.056(17) 0.019(12)
C3 0.077(15) 0.040(12) 0.14(2) 0.007(12) -0.025(15) -0.010(11)
C4 0.046(10) 0.041(10) 0.115(16) 0.002(10) -0.024(10) -0.008(9)
C5 0.047(9) 0.042(9) 0.063(10) -0.001(8) -0.022(8) -0.017(8)
C6 0.042(8) 0.027(7) 0.045(8) 0.003(6) -0.015(6) -0.010(6)
C7 0.047(9) 0.032(9) 0.073(11) -0.001(8) -0.005(8) -0.019(8)
C8 0.065(13) 0.096(17) 0.079(14) -0.009(13) -0.003(11) -0.025(13)
C9 0.047(10) 0.047(11) 0.118(17) 0.017(11) -0.008(11) 0.003(9)
C10 0.065(11) 0.023(8) 0.082(12) 0.001(8) -0.008(9) -0.016(8)
C11 0.082(13) 0.062(12) 0.062(11) 0.012(9) -0.034(10) -0.027(11)
C12 0.081(14) 0.104(19) 0.073(14) -0.010(13) -0.031(11) -0.013(14)
C13 0.092(15) 0.099(18) 0.077(14) -0.025(13) -0.043(12) -0.023(14)
C14 0.050(10) 0.045(10) 0.085(13) -0.001(9) -0.026(9) -0.011(8)
C15 0.028(7) 0.036(9) 0.059(9) 0.001(7) -0.012(7) 0.000(6)
C16 0.037(8) 0.038(8) 0.043(8) -0.003(7) 0.009(6) -0.012(7)
C17 0.063(11) 0.039(9) 0.065(11) 0.006(8) 0.006(9) -0.021(8)
C18 0.073(12) 0.052(11) 0.068(12) 0.000(9) 0.038(10) -0.016(10)
C19 0.087(13) 0.067(13) 0.035(8) -0.003(8) 0.010(9) -0.017(11)
C20 0.073(12) 0.063(12) 0.052(10) -0.009(9) 0.003(9) -0.018(10)
C21 0.108(16) 0.092(18) 0.063(13) 0.001(12) -0.007(13) 0.018(14)
C22 0.16(2) 0.069(16) 0.076(16) 0.007(13) 0.041(16) 0.060(17)
C23 0.25(3) 0.056(16) 0.060(15) -0.010(12) 0.017(19) 0.065(19)
C24 0.24(3) 0.051(13) 0.035(10) 0.002(9) -0.013(15) 0.038(17)
C25 0.093(15) 0.058(12) 0.032(8) 0.003(8) -0.005(9) 0.024(11)
C26 0.120(17) 0.022(8) 0.077(13) -0.013(8) -0.054(13) 0.012(10)
C27 0.16(3) 0.054(14) 0.094(18) -0.029(12) -0.072(19) -0.002(17)
C28 0.21(4) 0.061(17) 0.17(3) 0.001(19) -0.14(3) -0.03(2)
C29 0.100(19) 0.11(2) 0.14(3) -0.002(19) -0.036(18) -0.044(17)
C30 0.101(17) 0.068(14) 0.086(15) -0.028(12) -0.020(14) -0.005(13)
C31 0.118(17) 0.067(14) 0.053(11) 0.018(10) -0.037(11) -0.021(13)
C32 0.112(17) 0.077(16) 0.062(12) 0.037(12) -0.039(12) -0.021(14)
C33 0.126(18) 0.047(12) 0.102(16) 0.020(11) -0.076(15) -0.034(12)
C34 0.086(12) 0.040(10) 0.058(10) 0.003(8) -0.044(9) -0.015(9)
C35 0.046(8) 0.036(8) 0.040(8) -0.002(6) -0.011(7) 0.000(7)
C36 0.045(8) 0.040(9) 0.031(7) -0.007(6) -0.007(6) 0.001(7)
C37 0.065(10) 0.038(9) 0.046(9) -0.007(7) -0.016(8) -0.009(8)
C38 0.081(12) 0.049(10) 0.036(8) -0.006(7) -0.005(8) -0.022(9)
C39 0.101(14) 0.012(7) 0.069(11) 0.020(7) -0.016(10) -0.020(9)
C40 0.133(18) 0.034(9) 0.045(9) -0.010(8) -0.025(11) -0.013(11)
C41 0.079(13) 0.090(16) 0.058(11) -0.038(11) -0.018(10) 0.015(12)
C42 0.085(15) 0.12(2) 0.091(16) -0.068(15) -0.020(13) 0.014(15)
C43 0.061(12) 0.109(18) 0.087(15) -0.051(14) -0.036(11) 0.027(12)
C44 0.080(13) 0.059(12) 0.098(15) -0.031(11) -0.057(12) 0.013(11)
C45 0.046(9) 0.062(11) 0.055(10) -0.010(8) -0.027(8) -0.016(8)
C46 0.051(10) 0.063(12) 0.059(10) -0.018(9) -0.027(8) -0.011(9)
C47 0.081(13) 0.098(16) 0.044(10) 0.007(10) -0.036(10) -0.023(12)
C48 0.079(13) 0.092(16) 0.057(11) -0.011(11) -0.028(11) -0.031(12)
C49 0.066(13) 0.13(2) 0.045(10) -0.012(12) -0.003(9) -0.020(13)
C50 0.055(11) 0.081(14) 0.070(12) -0.001(10) -0.032(10) -0.013(10)
C51 0.035(8) 0.079(13) 0.059(10) -0.015(9) 0.002(8) -0.009(9)
C52 0.036(9) 0.090(15) 0.054(10) 0.011(10) 0.016(8) -0.013(9)
C53 0.075(12) 0.085(14) 0.038(9) -0.002(9) -0.001(9) -0.026(11)
C54 0.077(12) 0.061(12) 0.041(9) -0.008(8) -0.008(8) -0.021(10)
C55 0.046(8) 0.036(8) 0.038(7) -0.008(6) -0.004(6) -0.009(7)
C56 0.046(8) 0.039(8) 0.032(7) -0.008(6) -0.004(6) -0.010(7)
C57 0.062(11) 0.099(15) 0.043(9) -0.022(9) -0.009(8) -0.033(11)
C58 0.053(10) 0.069(13) 0.086(14) -0.007(11) -0.015(10) -0.029(10)
C59 0.078(12) 0.059(12) 0.043(9) 0.005(8) -0.002(9) -0.036(10)
C60 0.109(16) 0.080(14) 0.040(9) -0.001(9) 0.003(10) -0.048(13)
C61 0.091(16) 0.052(13) 0.118(19) 0.025(13) -0.015(14) -0.003(12)
C62 0.16(3) 0.091(19) 0.096(19) 0.027(16) -0.002(18) -0.077(19)
C63 0.16(3) 0.12(2) 0.052(13) 0.034(14) 0.020(15) -0.08(2)
C64 0.16(2) 0.11(2) 0.043(10) -0.005(12) -0.006(12) -0.077(18)
C65 0.075(12) 0.075(13) 0.044(9) 0.016(9) -0.007(9) -0.054(11)
C66 0.045(9) 0.097(15) 0.041(9) 0.002(9) 0.003(7) -0.027(10)
C67 0.068(13) 0.13(2) 0.043(10) -0.026(12) 0.009(9) -0.018(14)
C68 0.13(2) 0.10(2) 0.068(15) -0.031(14) -0.003(14) 0.014(17)
C69 0.16(2) 0.070(16) 0.087(17) -0.020(13) -0.024(17) 0.042(16)
C70 0.126(19) 0.068(15) 0.055(11) -0.007(10) 0.011(12) 0.000(14)
C71 0.052(12) 0.046(12) 0.17(3) 0.005(14) -0.016(14) 0.006(10)
C72 0.094(18) 0.055(14) 0.13(2) -0.027(14) -0.031(17) -0.011(13)
C73 0.096(17) 0.057(13) 0.113(18) -0.041(12) -0.052(15) 0.012(13)
C74 0.059(10) 0.052(11) 0.052(10) -0.007(8) -0.004(8) -0.002(9)
C75 0.050(9) 0.023(8) 0.067(10) -0.006(7) -0.002(8) 0.002(7)
C76 0.058(9) 0.017(7) 0.053(9) -0.006(6) 0.003(8) -0.008(7)
C77 0.071(12) 0.071(13) 0.051(10) -0.008(9) 0.013(9) -0.037(10)
C78 0.092(15) 0.059(13) 0.083(14) -0.001(11) 0.004(12) -0.037(12)
C79 0.100(17) 0.036(11) 0.117(19) -0.007(11) -0.011(15) -0.039(11)
C80 0.15(2) 0.052(13) 0.075(14) -0.029(11) -0.013(15) -0.005(14)
N8 0.077(9) 0.042(8) 0.039(7) -0.009(6) -0.001(7) -0.015(7)
N7 0.072(9) 0.064(10) 0.037(7) 0.009(7) -0.020(7) -0.019(8)
N6 0.072(10) 0.070(11) 0.058(9) -0.032(8) -0.008(8) -0.003(9)
N5 0.076(10) 0.097(13) 0.039(8) -0.022(8) -0.011(8) 0.006(10)
N9 0.050(8) 0.067(10) 0.044(7) -0.010(7) -0.016(6) 0.001(7)
N10 0.032(7) 0.065(10) 0.051(8) 0.003(7) -0.013(6) -0.005(7)
N12 0.058(8) 0.053(9) 0.043(7) 0.006(6) -0.007(6) -0.016(7)
N11 0.043(7) 0.045(8) 0.041(7) 0.001(6) -0.013(6) -0.008(6)
N15 0.057(9) 0.047(9) 0.086(11) -0.016(8) 0.015(8) -0.015(8)
N16 0.102(12) 0.033(8) 0.046(8) -0.001(6) 0.009(8) -0.005(8)
N13 0.066(10) 0.058(10) 0.060(9) 0.020(8) 0.001(8) -0.008(8)
N14 0.075(10) 0.057(10) 0.049(8) 0.007(7) 0.002(7) 0.005(8)

loop_
_atom_type_symbol
_atom_type_description
_atom_type_scat_dispersion_real
_atom_type_scat_dispersion_imag
_atom_type_scat_source
C C 0.0033 0.0016 'International Tables Vol C Tables 4.2.6.8 and 6.1.1.4'
H H 0.0000 0.0000 'International Tables Vol C Tables 4.2.6.8 and 6.1.1.4'
Cu Cu 0.3201 1.2651 'International Tables Vol C Tables 4.2.6.8 and 6.1.1.4'
N N 0.0061 0.0033 'International Tables Vol C Tables 4.2.6.8 and 6.1.1.4'
O O 0.0106 0.0060 'International Tables Vol C Tables 4.2.6.8 and 6.1.1.4'
Si Si 0.0817 0.0704 'International Tables Vol C Tables 4.2.6.8 and 6.1.1.4'
W W -0.8490 6.8722 'International Tables Vol C Tables 4.2.6.8 and 6.1.1.4'

loop_
_geom_angle_atom_site_label_1
_geom_angle_atom_site_label_2
_geom_angle_atom_site_label_3
_geom_angle
_geom_angle_site_symmetry_1
_geom_angle_site_symmetry_3
O14 W1 O7 99.4(7) . .
O14 W1 O13 99.6(6) . .
O7 W1 O13 88.6(6) . .
O14 W1 O19 101.8(7) . .
O7 W1 O19 88.2(5) . .
O13 W1 O19 158.6(6) . .
O14 W1 O20 101.9(6) . .
O7 W1 O20 158.7(7) . .
O13 W1 O20 89.3(5) . .
O19 W1 O20 86.0(5) . .
O14 W1 O4 156.0(5) . .
O7 W1 O4 62.4(6) . .
O13 W1 O4 95.6(5) . .
O19 W1 O4 64.3(5) . .
O20 W1 O4 96.8(5) . .
O14 W1 O3 156.1(5) . .
O7 W1 O3 98.0(6) . .
O13 W1 O3 64.4(4) . .
O19 W1 O3 95.1(6) . .
O20 W1 O3 62.2(5) . .
O4 W1 O3 47.9(4) . .
O15 W2 O18 102.7(6) . .
O15 W2 O9 100.3(7) . .
O18 W2 O9 89.5(6) . .
O15 W2 O13 102.4(6) . 2_665
O18 W2 O13 88.9(5) . 2_665
O9 W2 O13 157.1(6) . 2_665
O15 W2 O17 100.2(6) . .
O18 W2 O17 157.2(7) . .
O9 W2 O17 87.5(5) . .
O13 W2 O17 85.2(5) 2_665 .
O15 W2 O2 154.5(5) . .
O18 W2 O2 97.3(6) . .
O9 W2 O2 63.8(5) . .
O13 W2 O2 93.7(5) 2_665 .
O17 W2 O2 61.2(5) . .
O15 W2 O3 158.1(5) . 2_665
O18 W2 O3 61.0(5) . 2_665
O9 W2 O3 94.3(6) . 2_665
O13 W2 O3 65.1(4) 2_665 2_665
O17 W2 O3 96.7(6) . 2_665
O2 W2 O3 47.4(4) . 2_665
O21 W3 O19 102.2(6) . .
O21 W3 O5 101.2(6) . .
O19 W3 O5 88.9(5) . .
O21 W3 O9 99.7(6) . .
O19 W3 O9 158.2(7) . .
O5 W3 O9 86.5(6) . .
O21 W3 O16 99.4(6) . .
O19 W3 O16 88.6(6) . .
O5 W3 O16 159.2(7) . .
O9 W3 O16 88.2(5) . .
O21 W3 O4 157.7(5) . .
O19 W3 O4 64.4(5) . .
O5 W3 O4 62.5(5) . .
O9 W3 O4 94.7(6) . .
O16 W3 O4 98.0(6) . .
O21 W3 O2 153.2(5) . .
O19 W3 O2 97.1(6) . .
O5 W3 O2 97.5(6) . .
O9 W3 O2 62.5(5) . .
O16 W3 O2 62.4(5) . .
O4 W3 O2 49.0(4) . .
O11 W4 O5 100.5(7) . .
O11 W4 O8 101.1(5) . .
O5 W4 O8 89.7(5) . .
O11 W4 O7 100.2(7) . .
O5 W4 O7 88.0(5) . .
O8 W4 O7 158.6(7) . .
O11 W4 O12 101.0(5) . .
O5 W4 O12 158.4(6) . .
O8 W4 O12 88.0(4) . .
O7 W4 O12 86.4(5) . .
O11 W4 O4 156.6(5) . .
O5 W4 O4 64.2(5) . .
O8 W4 O4 96.7(5) . .
O7 W4 O4 63.3(6) . .
O12 W4 O4 94.8(5) . .
O11 W4 O1 159.1(5) . .
O5 W4 O1 95.0(6) . .
O8 W4 O1 64.9(4) . .
O7 W4 O1 94.1(6) . .
O12 W4 O1 64.6(4) . .
O4 W4 O1 44.3(4) . .
O10 W5 O6 101.4(6) . .
O10 W5 O20 101.7(6) . 2_665
O6 W5 O20 88.5(5) . 2_665
O10 W5 O8 100.2(6) . .
O6 W5 O8 88.0(4) . .
O20 W5 O8 158.1(6) 2_665 .
O10 W5 O18 102.4(7) . .
O6 W5 O18 156.1(6) . .
O20 W5 O18 88.4(4) 2_665 .
O8 W5 O18 86.1(5) . .
O10 W5 O3 158.9(6) . 2_665
O6 W5 O3 94.9(5) . 2_665
O20 W5 O3 65.2(5) 2_665 2_665
O8 W5 O3 93.5(5) . 2_665
O18 W5 O3 62.5(6) . 2_665
O10 W5 O1 159.0(6) . .
O6 W5 O1 64.5(5) . .
O20 W5 O1 93.7(6) 2_665 .
O8 W5 O1 65.4(4) . .
O18 W5 O1 92.2(6) . .
O3 W5 O1 42.0(4) 2_665 .
O22 W6 O17 100.8(7) . .
O22 W6 O12 100.1(5) . 2_665
O17 W6 O12 89.1(5) . 2_665
O22 W6 O16 100.8(6) . .
O17 W6 O16 89.9(4) . .
O12 W6 O16 158.9(6) 2_665 .
O22 W6 O6 100.9(6) . 2_665
O17 W6 O6 158.2(7) . 2_665
O12 W6 O6 87.9(4) 2_665 2_665
O16 W6 O6 85.2(5) . 2_665
O22 W6 O2 158.2(5) . .
O17 W6 O2 64.1(6) . .
O12 W6 O2 95.6(5) 2_665 .
O16 W6 O2 65.2(5) . .
O6 W6 O2 94.7(5) 2_665 .
O22 W6 O1 158.2(5) . 2_665
O17 W6 O1 95.6(6) . 2_665
O12 W6 O1 65.7(4) 2_665 2_665
O16 W6 O1 93.4(6) . 2_665
O6 W6 O1 63.6(4) 2_665 2_665
O2 W6 O1 43.6(4) . 2_665
O1 Si1 O1 180.0(9) 2_665 .
O1 Si1 O3 66.5(6) 2_665 .
O1 Si1 O3 113.5(6) . .
O1 Si1 O3 113.5(6) 2_665 2_665
O1 Si1 O3 66.5(6) . 2_665
O3 Si1 O3 180.0(8) . 2_665
O1 Si1 O4 110.2(6) 2_665 .
O1 Si1 O4 69.8(6) . .
O3 Si1 O4 73.7(6) . .
O3 Si1 O4 106.3(6) 2_665 .
O1 Si1 O4 69.8(6) 2_665 2_665
O1 Si1 O4 110.2(6) . 2_665
O3 Si1 O4 106.3(6) . 2_665
O3 Si1 O4 73.7(6) 2_665 2_665
O4 Si1 O4 180.0(9) . 2_665
O1 Si1 O2 67.6(6) 2_665 .
O1 Si1 O2 112.4(6) . .
O3 Si1 O2 108.1(6) . .
O3 Si1 O2 71.9(6) 2_665 .
O4 Si1 O2 73.9(6) . .
O4 Si1 O2 106.1(6) 2_665 .
O1 Si1 O2 112.4(6) 2_665 2_665
O1 Si1 O2 67.6(6) . 2_665
O3 Si1 O2 71.9(6) . 2_665
O3 Si1 O2 108.1(6) 2_665 2_665
O4 Si1 O2 106.1(6) . 2_665
O4 Si1 O2 73.9(6) 2_665 2_665
O2 Si1 O2 180.0(7) . 2_665
O40 W7 O33 102.1(6) . .
O40 W7 O37 101.9(6) . .
O33 W7 O37 88.7(6) . .
O40 W7 O38 101.2(6) . .
O33 W7 O38 88.9(5) . .
O37 W7 O38 156.7(7) . .
O40 W7 O34 100.5(6) . .
O33 W7 O34 157.3(7) . .
O37 W7 O34 88.8(5) . .
O38 W7 O34 84.6(6) . .
O40 W7 O24 155.2(6) . .
O33 W7 O24 96.2(6) . .
O37 W7 O24 61.5(6) . .
O38 W7 O24 95.7(7) . .
O34 W7 O24 63.1(5) . .
O40 W7 O23 156.2(6) . .
O33 W7 O23 63.2(5) . .
O37 W7 O23 96.7(6) . .
O38 W7 O23 61.8(6) . .
O34 W7 O23 94.7(6) . .
O24 W7 O23 48.6(6) . .
O41 W8 O31 100.5(6) . .
O41 W8 O44 102.0(6) . .
O31 W8 O44 89.7(6) . .
O41 W8 O36 99.0(5) . .
O31 W8 O36 88.3(5) . .
O44 W8 O36 158.9(7) . .
O41 W8 O33 101.1(6) . .
O31 W8 O33 158.3(7) . .
O44 W8 O33 87.5(5) . .
O36 W8 O33 86.5(6) . .
O41 W8 O23 157.6(5) . .
O31 W8 O23 95.7(6) . .
O44 W8 O23 62.4(6) . .
O36 W8 O23 96.9(6) . .
O33 W8 O23 64.2(6) . .
O41 W8 O25 155.2(5) . .
O31 W8 O25 63.9(5) . .
O44 W8 O25 97.3(6) . .
O36 W8 O25 63.1(5) . .
O33 W8 O25 95.1(7) . .
O23 W8 O25 47.2(5) . .
O35 W9 O34 101.6(6) . .
O35 W9 O27 100.6(6) . 2_686
O34 W9 O27 89.2(6) . 2_686
O35 W9 O28 100.4(6) . .
O34 W9 O28 90.0(5) . .
O27 W9 O28 158.7(7) 2_686 .
O35 W9 O31 100.0(6) . 2_686
O34 W9 O31 158.4(7) . 2_686
O27 W9 O31 87.7(5) 2_686 2_686
O28 W9 O31 85.3(5) . 2_686
O35 W9 O24 156.5(6) . .
O34 W9 O24 65.0(5) . .
O27 W9 O24 98.5(6) 2_686 .
O28 W9 O24 62.1(6) . .
O31 W9 O24 94.3(6) 2_686 .
O35 W9 O25 156.7(5) . 2_686
O34 W9 O25 95.5(6) . 2_686
O27 W9 O25 63.6(6) 2_686 2_686
O28 W9 O25 95.3(6) . 2_686
O31 W9 O25 64.1(5) 2_686 2_686
O24 W9 O25 46.7(5) . 2_686
O43 W10 O30 100.7(6) . 2_686
O43 W10 O38 100.4(6) . .
O30 W10 O38 88.8(5) 2_686 .
O43 W10 O44 100.5(7) . .
O30 W10 O44 158.8(7) 2_686 .
O38 W10 O44 88.7(5) . .
O43 W10 O42 101.8(6) . .
O30 W10 O42 88.2(5) 2_686 .
O38 W10 O42 157.7(7) . .
O44 W10 O42 86.2(5) . .
O43 W10 O23 156.6(5) . .
O30 W10 O23 96.7(5) 2_686 .
O38 W10 O23 64.3(6) . .
O44 W10 O23 63.4(6) . .
O42 W10 O23 94.2(6) . .
O43 W10 O26 158.7(5) . 2_686
O30 W10 O26 64.3(5) 2_686 2_686
O38 W10 O26 94.5(6) . 2_686
O44 W10 O26 95.0(6) . 2_686
O42 W10 O26 64.4(5) . 2_686
O23 W10 O26 44.7(5) . 2_686
O29 W11 O36 101.2(6) . .
O29 W11 O32 101.6(6) . .
O36 W11 O32 90.1(5) . .
O29 W11 O27 99.9(7) . .
O36 W11 O27 88.3(5) . .
O32 W11 O27 158.4(7) . .
O29 W11 O30 100.6(6) . .
O36 W11 O30 158.2(6) . .
O32 W11 O30 86.2(4) . .
O27 W11 O30 87.3(5) . .
O29 W11 O25 157.4(6) . .
O36 W11 O25 64.5(6) . .
O32 W11 O25 96.0(6) . .
O27 W11 O25 64.0(6) . .
O30 W11 O25 94.5(5) . .
O29 W11 O26 158.9(6) . .
O36 W11 O26 94.1(6) . .
O32 W11 O26 63.5(5) . .
O27 W11 O26 95.1(6) . .
O30 W11 O26 65.1(5) . .
O25 W11 O26 43.7(5) . .
O39 W12 O32 100.6(6) . .
O39 W12 O28 100.6(6) . .
O32 W12 O28 158.8(7) . .
O39 W12 O42 99.5(6) . 2_686
O32 W12 O42 87.6(5) . 2_686
O28 W12 O42 88.2(5) . 2_686
O39 W12 O37 102.2(7) . .
O32 W12 O37 86.9(6) . .
O28 W12 O37 89.4(5) . .
O42 W12 O37 158.2(6) 2_686 .
O39 W12 O24 157.4(6) . .
O32 W12 O24 96.2(6) . .
O28 W12 O24 63.6(6) . .
O42 W12 O24 96.1(5) 2_686 .
O37 W12 O24 63.6(6) . .
O39 W12 O26 157.6(6) . .
O32 W12 O26 63.5(5) . .
O28 W12 O26 95.9(6) . .
O42 W12 O26 65.9(5) 2_686 .
O37 W12 O26 92.9(6) . .
O24 W12 O26 45.0(5) . .
O26 Si2 O26 180.000(5) . 2_686
O26 Si2 O25 111.7(8) . 2_686
O26 Si2 O25 68.3(8) 2_686 2_686
O26 Si2 O25 68.3(8) . .
O26 Si2 O25 111.7(8) 2_686 .
O25 Si2 O25 180.000(5) 2_686 .
O26 Si2 O23 69.7(8) . 2_686
O26 Si2 O23 110.3(8) 2_686 2_686
O25 Si2 O23 72.4(8) 2_686 2_686
O25 Si2 O23 107.6(8) . 2_686
O26 Si2 O23 110.3(8) . .
O26 Si2 O23 69.7(8) 2_686 .
O25 Si2 O23 107.6(8) 2_686 .
O25 Si2 O23 72.4(8) . .
O23 Si2 O23 180.000(4) 2_686 .
O26 Si2 O24 111.6(7) . 2_686
O26 Si2 O24 68.4(7) 2_686 2_686
O25 Si2 O24 109.7(7) 2_686 2_686
O25 Si2 O24 70.3(7) . 2_686
O23 Si2 O24 74.3(7) 2_686 2_686
O23 Si2 O24 105.7(7) . 2_686
O26 Si2 O24 68.4(7) . .
O26 Si2 O24 111.6(7) 2_686 .
O25 Si2 O24 70.3(7) 2_686 .
O25 Si2 O24 109.7(7) . .
O23 Si2 O24 105.7(7) 2_686 .
O23 Si2 O24 74.3(7) . .
O24 Si2 O24 180.0(10) 2_686 .
N4 Cu1 N1 144.5(5) . .
N4 Cu1 N2 127.1(5) . .
N1 Cu1 N2 81.2(5) . .
N4 Cu1 N3 81.1(5) . .
N1 Cu1 N3 107.9(5) . .
N2 Cu1 N3 114.9(5) . .
N7 Cu2 N5 118.2(7) . .
N7 Cu2 N8 83.2(5) . .
N5 Cu2 N8 136.9(6) . .
N7 Cu2 N6 135.9(6) . .
N5 Cu2 N6 80.7(7) . .
N8 Cu2 N6 110.7(6) . .
N11 Cu3 N10 159.3(6) . .
N11 Cu3 N9 112.8(5) . .
N10 Cu3 N9 80.2(5) . .
N11 Cu3 N12 80.1(5) . .
N10 Cu3 N12 106.0(5) . .
N9 Cu3 N12 125.5(6) . .
N16 Cu4 N13 131.8(6) . .
N16 Cu4 N14 117.5(6) . .
N13 Cu4 N14 80.6(6) . .
N16 Cu4 N15 81.7(6) . .
N13 Cu4 N15 113.2(6) . .
N14 Cu4 N15 140.7(6) . .
Si1 O1 O3 59.9(6) . 2_665
Si1 O1 O2 60.7(6) . 2_665
O3 O1 O2 99.5(8) 2_665 2_665
Si1 O1 O4 59.1(6) . .
O3 O1 O4 95.8(8) 2_665 .
O2 O1 O4 95.7(8) 2_665 .
Si1 O1 W5 125.2(7) . .
O3 O1 W5 65.3(5) 2_665 .
O2 O1 W5 131.0(7) 2_665 .
O4 O1 W5 130.6(7) . .
Si1 O1 W6 124.2(6) . 2_665
O3 O1 W6 133.0(7) 2_665 2_665
O2 O1 W6 63.5(5) 2_665 2_665
O4 O1 W6 127.7(7) . 2_665
W5 O1 W6 92.3(4) . 2_665
Si1 O1 W4 122.7(6) . .
O3 O1 W4 127.7(7) 2_665 .
O2 O1 W4 128.4(7) 2_665 .
O4 O1 W4 63.6(5) . .
W5 O1 W4 91.5(4) . .
W6 O1 W4 91.4(4) 2_665 .
Si1 O2 O1 51.7(5) . 2_665
Si1 O2 W6 124.6(6) . .
O1 O2 W6 72.9(6) 2_665 .
Si1 O2 W2 119.8(6) . .
O1 O2 W2 135.6(7) 2_665 .
W6 O2 W2 97.7(5) . .
Si1 O2 W3 117.5(6) . .
O1 O2 W3 129.3(7) 2_665 .
W6 O2 W3 96.5(4) . .
W2 O2 W3 94.5(4) . .
Si1 O3 O1 53.6(5) . 2_665
Si1 O3 W5 126.3(6) . 2_665
O1 O3 W5 72.7(6) 2_665 2_665
Si1 O3 W2 120.8(6) . 2_665
O1 O3 W2 134.2(7) 2_665 2_665
W5 O3 W2 96.0(4) 2_665 2_665
Si1 O3 W1 118.3(6) . .
O1 O3 W1 131.5(7) 2_665 .
W5 O3 W1 95.0(4) 2_665 .
W2 O3 W1 92.8(4) 2_665 .
Si1 O4 O1 51.1(5) . .
Si1 O4 W4 123.1(6) . .
O1 O4 W4 72.1(5) . .
Si1 O4 W1 120.0(6) . .
O1 O4 W1 132.0(7) . .
W4 O4 W1 96.9(4) . .
Si1 O4 W3 119.6(6) . .
O1 O4 W3 132.3(7) . .
W4 O4 W3 96.3(4) . .
W1 O4 W3 94.6(4) . .
W4 O5 W3 136.7(8) . .
W5 O6 W6 138.8(7) . 2_665
W1 O7 W4 137.1(9) . .
W4 O8 W5 137.8(6) . .
W2 O9 W3 139.2(7) . .
W6 O12 W4 137.8(6) 2_665 .
W1 O13 W2 137.3(6) . 2_665
W6 O16 W3 135.5(8) . .
W6 O17 W2 136.6(9) . .
W2 O18 W5 139.9(8) . .
W3 O19 W1 136.5(8) . .
W5 O20 W1 137.1(8) 2_665 .
Si2 O23 O26 52.8(6) . 2_686
Si2 O23 W10 124.5(8) . .
O26 O23 W10 71.8(7) 2_686 .
Si2 O23 W8 120.6(8) . .
O26 O23 W8 133.2(9) 2_686 .
W10 O23 W8 96.8(6) . .
Si2 O23 W7 118.7(8) . .
O26 O23 W7 131.6(9) 2_686 .
W10 O23 W7 95.5(6) . .
W8 O23 W7 93.8(5) . .
Si2 O24 O26 52.9(6) . .
Si2 O24 W12 123.2(7) . .
O26 O24 W12 70.4(6) . .
Si2 O24 W9 120.9(8) . .
O26 O24 W9 135.4(9) . .
W12 O24 W9 97.2(6) . .
Si2 O24 W7 118.4(8) . .
O26 O24 W7 128.5(9) . .
W12 O24 W7 96.1(6) . .
W9 O24 W7 94.6(5) . .
Si2 O25 O26 54.3(7) . .
Si2 O25 W11 123.5(8) . .
O26 O25 W11 69.2(7) . .
Si2 O25 W9 122.1(7) . 2_686
O26 O25 W9 132.8(10) . 2_686
W11 O25 W9 95.5(5) . 2_686
Si2 O25 W8 119.7(8) . .
O26 O25 W8 129.9(9) . .
W11 O25 W8 94.5(5) . .
W9 O25 W8 94.4(5) 2_686 .
Si2 O26 O25 57.4(7) . .
Si2 O26 O24 58.8(7) . .
O25 O26 O24 96.6(10) . .
Si2 O26 O23 57.6(7) . 2_686
O25 O26 O23 93.5(9) . 2_686
O24 O26 O23 93.0(10) . 2_686
Si2 O26 W11 124.5(8) . .
O25 O26 W11 67.1(7) . .
O24 O26 W11 132.1(9) . .
O23 O26 W11 131.0(9) 2_686 .
Si2 O26 W12 123.4(8) . .
O25 O26 W12 134.1(9) . .
O24 O26 W12 64.6(7) . .
O23 O26 W12 127.1(9) 2_686 .
W11 O26 W12 94.1(5) . .
Si2 O26 W10 121.1(8) . 2_686
O25 O26 W10 128.1(9) . 2_686
O24 O26 W10 128.4(9) . 2_686
O23 O26 W10 63.5(7) 2_686 2_686
W11 O26 W10 92.8(5) . 2_686
W12 O26 W10 92.6(5) . 2_686
W9 O27 W11 136.6(8) 2_686 .
W12 O28 W9 136.6(9) . .
W10 O30 W11 137.6(7) 2_686 .
W8 O31 W9 137.3(7) . 2_686
W12 O32 W11 138.7(8) . .
W7 O33 W8 138.6(8) . .
W9 O34 W7 137.1(7) . .
W11 O36 W8 137.5(7) . .
W7 O37 W12 138.3(7) . .
W10 O38 W7 137.7(8) . .
W12 O42 W10 136.6(7) 2_686 .
W8 O44 W10 137.2(9) . .
C1 N1 C5 116.2(16) . .
C1 N1 Cu1 127.0(13) . .
C5 N1 Cu1 112.9(10) . .
C6 N2 C10 116.6(12) . .
C6 N2 Cu1 113.9(9) . .
C10 N2 Cu1 129.4(10) . .
C15 N3 C11 118.0(14) . .
C15 N3 Cu1 113.2(10) . .
C11 N3 Cu1 126.9(11) . .
C16 N4 C20 116.6(13) . .
C16 N4 Cu1 115.4(9) . .
C20 N4 Cu1 128.0(12) . .
N1 C1 C2 123(2) . .
N1 C1 H1A 118.7 . .
C2 C1 H1A 118.7 . .
C3 C2 C1 118.4(19) . .
C3 C2 H2A 120.8 . .
C1 C2 H2A 120.8 . .
C4 C3 C2 120(2) . .
C4 C3 H3A 119.9 . .
C2 C3 H3A 119.9 . .
C3 C4 C5 119.4(18) . .
C3 C4 H4A 120.3 . .
C5 C4 H4A 120.3 . .
N1 C5 C4 122.7(15) . .
N1 C5 C6 114.4(13) . .
C4 C5 C6 122.9(14) . .
N2 C6 C7 121.5(14) . .
N2 C6 C5 114.9(12) . .
C7 C6 C5 123.5(13) . .
C6 C7 C8 121.7(15) . .
C6 C7 H7A 119.2 . .
C8 C7 H7A 119.2 . .
C9 C8 C7 115.9(17) . .
C9 C8 H8A 122.1 . .
C7 C8 H8A 122.1 . .
C10 C9 C8 120.8(18) . .
C10 C9 H9A 119.6 . .
C8 C9 H9A 119.6 . .
C9 C10 N2 123.5(15) . .
C9 C10 H10A 118.2 . .
N2 C10 H10A 118.2 . .
C12 C11 N3 121.9(18) . .
C12 C11 H11A 119.1 . .
N3 C11 H11A 119.1 . .
C11 C12 C13 121.5(19) . .
C11 C12 H12A 119.2 . .
C13 C12 H12A 119.2 . .
C14 C13 C12 113.6(18) . .
C14 C13 H13A 123.2 . .
C12 C13 H13A 123.2 . .
C15 C14 C13 121.6(17) . .
C15 C14 H14A 119.2 . .
C13 C14 H14A 119.2 . .
N3 C15 C14 122.8(15) . .
N3 C15 C16 113.7(13) . .
C14 C15 C16 123.4(14) . .
N4 C16 C17 124.5(15) . .
N4 C16 C15 115.0(12) . .
C17 C16 C15 120.6(15) . .
C16 C17 C18 117.4(17) . .
C16 C17 H17A 121.3 . .
C18 C17 H17A 121.3 . .
C19 C18 C17 118.9(16) . .
C19 C18 H18A 120.6 . .
C17 C18 H18A 120.6 . .
C18 C19 C20 121.0(17) . .
C18 C19 H19A 119.5 . .
C20 C19 H19A 119.5 . .
N4 C20 C19 121.5(17) . .
N4 C20 H20A 119.2 . .
C19 C20 H20A 119.2 . .
N5 C21 C22 118(3) . .
N5 C21 H21A 121.2 . .
C22 C21 H21A 121.2 . .
C23 C22 C21 124(3) . .
C23 C22 H22A 118.2 . .
C21 C22 H22A 118.2 . .
C22 C23 C24 115(2) . .
C22 C23 H23A 122.6 . .
C24 C23 H23A 122.6 . .
C25 C24 C23 120(3) . .
C25 C24 H24A 120.0 . .
C23 C24 H24A 120.0 . .
N5 C25 C24 122(2) . .
N5 C25 C26 116.0(16) . .
C24 C25 C26 122(2) . .
N6 C26 C27 118(2) . .
N6 C26 C25 114.8(17) . .
C27 C26 C25 127(2) . .
C28 C27 C26 124(3) . .
C28 C27 H27A 117.8 . .
C26 C27 H27A 117.8 . .
C27 C28 C29 117(3) . .
C27 C28 H28A 121.5 . .
C29 C28 H28A 121.5 . .
C30 C29 C28 116(3) . .
C30 C29 H29A 121.9 . .
C28 C29 H29A 121.9 . .
N6 C30 C29 124(2) . .
N6 C30 H30A 118.0 . .
C29 C30 H30A 118.0 . .
N7 C31 C32 125.9(18) . .
N7 C31 H31A 117.1 . .
C32 C31 H31A 117.1 . .
C31 C32 C33 119.5(18) . .
C31 C32 H32A 120.2 . .
C33 C32 H32A 120.2 . .
C32 C33 C34 119.0(19) . .
C32 C33 H33A 120.5 . .
C34 C33 H33A 120.5 . .
C35 C34 C33 117.8(16) . .
C35 C34 H34A 121.1 . .
C33 C34 H34A 121.1 . .
N7 C35 C34 123.4(14) . .
N7 C35 C36 114.5(13) . .
C34 C35 C36 122.1(13) . .
N8 C36 C37 119.7(13) . .
N8 C36 C35 115.1(12) . .
C37 C36 C35 125.2(14) . .
C38 C37 C36 121.1(15) . .
C38 C37 H37A 119.4 . .
C36 C37 H37A 119.4 . .
C39 C38 C37 119.4(15) . .
C39 C38 H38A 120.3 . .
C37 C38 H38A 120.3 . .
C38 C39 C40 119.2(14) . .
C38 C39 H39A 120.4 . .
C40 C39 H39A 120.4 . .
N8 C40 C39 123.5(15) . .
N8 C40 H40A 118.3 . .
C39 C40 H40A 118.3 . .
N9 C41 C42 123.3(19) . .
N9 C41 H41A 118.4 . .
C42 C41 H41A 118.4 . .
C43 C42 C41 119(2) . .
C43 C42 H42A 120.3 . .
C41 C42 H42A 120.3 . .
C42 C43 C44 121(2) . .
C42 C43 H43A 119.4 . .
C44 C43 H43A 119.4 . .
C43 C44 C45 115.6(18) . .
C43 C44 H44A 122.2 . .
C45 C44 H44A 122.2 . .
N9 C45 C44 123.4(17) . .
N9 C45 C46 114.4(14) . .
C44 C45 C46 122.2(15) . .
N10 C46 C47 121.6(17) . .
N10 C46 C45 115.0(14) . .
C47 C46 C45 123.4(17) . .
C48 C47 C46 120.4(19) . .
C48 C47 H47A 119.8 . .
C46 C47 H47A 119.8 . .
C49 C48 C47 118.7(18) . .
C49 C48 H48A 120.6 . .
C47 C48 H48A 120.6 . .
C48 C49 C50 118.1(19) . .
C48 C49 H49A 120.9 . .
C50 C49 H49A 120.9 . .
N10 C50 C49 123.9(18) . .
N10 C50 H50A 118.1 . .
C49 C50 H50A 118.1 . .
N11 C51 C52 122.8(16) . .
N11 C51 H51A 118.6 . .
C52 C51 H51A 118.6 . .
C53 C52 C51 120.5(15) . .
C53 C52 H52A 119.7 . .
C51 C52 H52A 119.7 . .
C52 C53 C54 117.2(15) . .
C52 C53 H53A 121.4 . .
C54 C53 H53A 121.4 . .
C53 C54 C55 120.1(16) . .
C53 C54 H54A 119.9 . .
C55 C54 H54A 119.9 . .
N11 C55 C54 121.9(14) . .
N11 C55 C56 115.2(12) . .
C54 C55 C56 122.8(14) . .
N12 C56 C57 121.1(13) . .
N12 C56 C55 114.1(12) . .
C57 C56 C55 124.7(13) . .
C58 C57 C56 119.0(15) . .
C58 C57 H57A 120.5 . .
C56 C57 H57A 120.5 . .
C59 C58 C57 121.3(16) . .
C59 C58 H58A 119.4 . .
C57 C58 H58A 119.4 . .
C58 C59 C60 117.5(15) . .
C58 C59 H59A 121.3 . .
C60 C59 H59A 121.3 . .
N12 C60 C59 124.2(16) . .
N12 C60 H60A 117.9 . .
C59 C60 H60A 117.9 . .
N13 C61 C62 121(2) . .
N13 C61 H61A 119.5 . .
C62 C61 H61A 119.5 . .
C63 C62 C61 121(3) . .
C63 C62 H62A 119.3 . .
C61 C62 H62A 119.3 . .
C62 C63 C64 118.4(19) . .
C62 C63 H63A 120.8 . .
C64 C63 H63A 120.8 . .
C63 C64 C65 120(2) . .
C63 C64 H64A 120.1 . .
C65 C64 H64A 120.1 . .
N13 C65 C64 119(2) . .
N13 C65 C66 118.3(14) . .
C64 C65 C66 122(2) . .
N14 C66 C67 120.7(19) . .
N14 C66 C65 112.8(17) . .
C67 C66 C65 126.4(17) . .
C68 C67 C66 122.4(19) . .
C68 C67 H67A 118.8 . .
C66 C67 H67A 118.8 . .
C67 C68 C69 117(2) . .
C67 C68 H68A 121.4 . .
C69 C68 H68A 121.4 . .
C70 C69 C68 116(2) . .
C70 C69 H69A 121.8 . .
C68 C69 H69A 121.8 . .
C69 C70 N14 127(2) . .
C69 C70 H70A 116.6 . .
N14 C70 H70A 116.6 . .
C72 C71 N15 126(2) . .
C72 C71 H71A 117.2 . .
N15 C71 H71A 117.2 . .
C73 C72 C71 117(2) . .
C73 C72 H72A 121.7 . .
C71 C72 H72A 121.7 . .
C72 C73 C74 122(2) . .
C72 C73 H73A 118.8 . .
C74 C73 H73A 118.8 . .
C73 C74 C75 120.0(18) . .
C73 C74 H74A 120.0 . .
C75 C74 H74A 120.0 . .
N15 C75 C74 120.3(16) . .
N15 C75 C76 115.8(15) . .
C74 C75 C76 123.8(15) . .
N16 C76 C77 121.4(16) . .
N16 C76 C75 115.5(14) . .
C77 C76 C75 123.0(15) . .
C78 C77 C76 120.2(18) . .
C78 C77 H77A 119.9 . .
C76 C77 H77A 119.9 . .
C79 C78 C77 121(2) . .
C79 C78 H78A 119.3 . .
C77 C78 H78A 119.3 . .
C78 C79 C80 119(2) . .
C78 C79 H79A 120.6 . .
C80 C79 H79A 120.6 . .
C79 C80 N16 123.5(19) . .
C79 C80 H80A 118.3 . .
N16 C80 H80A 118.3 . .
C36 N8 C40 117.0(13) . .
C36 N8 Cu2 112.1(10) . .
C40 N8 Cu2 128.5(11) . .
C31 N7 C35 114.4(15) . .
C31 N7 Cu2 131.6(13) . .
C35 N7 Cu2 113.9(10) . .
C30 N6 C26 119.7(18) . .
C30 N6 Cu2 127.1(13) . .
C26 N6 Cu2 113.1(14) . .
C21 N5 C25 122.0(19) . .
C21 N5 Cu2 122.1(16) . .
C25 N5 Cu2 115.5(14) . .
C41 N9 C45 116.8(15) . .
C41 N9 Cu3 128.9(12) . .
C45 N9 Cu3 114.0(11) . .
C46 N10 C50 117.2(14) . .
C46 N10 Cu3 113.1(11) . .
C50 N10 Cu3 126.8(10) . .
C60 N12 C56 116.9(14) . .
C60 N12 Cu3 128.4(12) . .
C56 N12 Cu3 113.8(9) . .
C51 N11 C55 117.3(13) . .
C51 N11 Cu3 125.9(11) . .
C55 N11 Cu3 115.0(9) . .
C75 N15 C71 115.0(17) . .
C75 N15 Cu4 112.6(12) . .
C71 N15 Cu4 132.4(14) . .
C76 N16 C80 114.6(16) . .
C76 N16 Cu4 114.2(12) . .
C80 N16 Cu4 131.2(13) . .
C65 N13 C61 120.0(17) . .
C65 N13 Cu4 113.0(12) . .
C61 N13 Cu4 126.5(15) . .
C66 N14 C70 116.5(17) . .
C66 N14 Cu4 114.8(13) . .
C70 N14 Cu4 128.2(12) . .

loop_
_geom_bond_atom_site_label_1
_geom_bond_atom_site_label_2
_geom_bond_distance
_geom_bond_site_symmetry_2
W1 O14 1.667(9) .
W1 O7 1.886(13) .
W1 O13 1.890(11) .
W1 O19 1.908(11) .
W1 O20 1.908(12) .
W1 O4 2.388(12) .
W1 O3 2.456(11) .
W2 O15 1.671(10) .
W2 O18 1.860(12) .
W2 O9 1.864(10) .
W2 O13 1.901(10) 2_665
W2 O17 1.944(12) .
W2 O2 2.390(12) .
W2 O3 2.419(12) 2_665
W3 O21 1.680(9) .
W3 O19 1.880(12) .
W3 O5 1.903(13) .
W3 O9 1.910(11) .
W3 O16 1.912(12) .
W3 O4 2.400(12) .
W3 O2 2.427(11) .
W4 O11 1.671(9) .
W4 O5 1.888(12) .
W4 O8 1.888(10) .
W4 O7 1.907(11) .
W4 O12 1.921(10) .
W4 O4 2.330(12) .
W4 O1 2.474(11) .
W5 O10 1.671(10) .
W5 O6 1.862(10) .
W5 O20 1.884(10) 2_665
W5 O8 1.892(9) .
W5 O18 1.900(11) .
W5 O3 2.331(12) 2_665
W5 O1 2.450(12) .
W6 O22 1.674(9) .
W6 O17 1.857(11) .
W6 O12 1.863(9) 2_665
W6 O16 1.901(10) .
W6 O6 1.919(10) 2_665
W6 O2 2.301(12) .
W6 O1 2.458(12) 2_665
Si1 O1 1.506(12) 2_665
Si1 O1 1.506(12) .
Si1 O3 1.619(12) .
Si1 O3 1.619(12) 2_665
Si1 O4 1.660(11) .
Si1 O4 1.660(11) 2_665
Si1 O2 1.673(12) .
Si1 O2 1.673(12) 2_665
W7 O40 1.661(10) .
W7 O33 1.868(13) .
W7 O37 1.878(12) .
W7 O38 1.894(12) .
W7 O34 1.927(11) .
W7 O24 2.426(14) .
W7 O23 2.439(16) .
W8 O41 1.679(8) .
W8 O31 1.884(12) .
W8 O44 1.885(12) .
W8 O36 1.896(12) .
W8 O33 1.897(12) .
W8 O23 2.383(14) .
W8 O25 2.429(16) .
W9 O35 1.691(9) .
W9 O34 1.862(10) .
W9 O27 1.891(12) 2_686
W9 O28 1.905(11) .
W9 O31 1.922(12) 2_686
W9 O24 2.373(15) .
W9 O25 2.401(16) 2_686
W10 O43 1.676(10) .
W10 O30 1.871(10) 2_686
W10 O38 1.890(11) .
W10 O44 1.899(11) .
W10 O42 1.911(11) .
W10 O23 2.329(16) .
W10 O26 2.471(15) 2_686
W11 O29 1.672(9) .
W11 O36 1.889(11) .
W11 O32 1.894(12) .
W11 O27 1.912(11) .
W11 O30 1.918(10) .
W11 O25 2.372(14) .
W11 O26 2.408(15) .
W12 O39 1.672(10) .
W12 O32 1.878(11) .
W12 O28 1.883(11) .
W12 O42 1.892(12) 2_686
W12 O37 1.899(11) .
W12 O24 2.318(17) .
W12 O26 2.417(14) .
Si2 O26 1.555(14) .
Si2 O26 1.555(14) 2_686
Si2 O25 1.613(15) 2_686
Si2 O25 1.614(15) .
Si2 O23 1.647(16) 2_686
Si2 O23 1.647(16) .
Si2 O24 1.668(17) 2_686
Si2 O24 1.668(17) .
Cu1 N4 1.974(12) .
Cu1 N1 2.020(13) .
Cu1 N2 2.021(12) .
Cu1 N3 2.066(13) .
Cu2 N7 1.973(15) .
Cu2 N5 1.974(15) .
Cu2 N8 2.003(12) .
Cu2 N6 2.018(16) .
Cu3 N11 2.003(11) .
Cu3 N10 2.011(13) .
Cu3 N9 2.029(13) .
Cu3 N12 2.059(13) .
Cu4 N16 2.018(16) .
Cu4 N13 2.022(13) .
Cu4 N14 2.028(15) .
Cu4 N15 2.051(16) .
O1 O3 1.717(17) 2_665
O1 O2 1.774(17) 2_665
O1 O4 1.816(17) .
O1 W6 2.458(12) 2_665
O2 O1 1.774(17) 2_665
O3 O1 1.717(17) 2_665
O3 W5 2.331(12) 2_665
O3 W2 2.419(12) 2_665
O6 W6 1.919(10) 2_665
O12 W6 1.863(9) 2_665
O13 W2 1.901(10) 2_665
O20 W5 1.884(10) 2_665
O23 O26 1.83(2) 2_686
O24 O26 1.81(2) .
O25 O26 1.78(2) .
O25 W9 2.401(15) 2_686
O26 O23 1.83(2) 2_686
O26 W10 2.471(15) 2_686
O27 W9 1.891(12) 2_686
O30 W10 1.871(10) 2_686
O31 W9 1.922(12) 2_686
O42 W12 1.892(12) 2_686
N1 C1 1.33(2) .
N1 C5 1.364(19) .
N2 C6 1.356(16) .
N2 C10 1.360(19) .
N3 C15 1.316(18) .
N3 C11 1.354(19) .
N4 C16 1.334(18) .
N4 C20 1.344(19) .
C1 C2 1.40(3) .
C1 H1A 0.9300 .
C2 C3 1.37(3) .
C2 H2A 0.9300 .
C3 C4 1.31(2) .
C3 H3A 0.9300 .
C4 C5 1.39(2) .
C4 H4A 0.9300 .
C5 C6 1.48(2) .
C6 C7 1.363(19) .
C7 C8 1.40(3) .
C7 H7A 0.9300 .
C8 C9 1.38(3) .
C8 H8A 0.9300 .
C9 C10 1.35(2) .
C9 H9A 0.9300 .
C10 H10A 0.9300 .
C11 C12 1.34(2) .
C11 H11A 0.9300 .
C12 C13 1.43(3) .
C12 H12A 0.9300 .
C13 C14 1.39(2) .
C13 H13A 0.9300 .
C14 C15 1.37(2) .
C14 H14A 0.9300 .
C15 C16 1.52(2) .
C16 C17 1.363(19) .
C17 C18 1.38(2) .
C17 H17A 0.9300 .
C18 C19 1.34(2) .
C18 H18A 0.9300 .
C19 C20 1.37(2) .
C19 H19A 0.9300 .
C20 H20A 0.9300 .
C21 N5 1.29(3) .
C21 C22 1.48(3) .
C21 H21A 0.9300 .
C22 C23 1.32(4) .
C22 H22A 0.9300 .
C23 C24 1.42(4) .
C23 H23A 0.9300 .
C24 C25 1.40(3) .
C24 H24A 0.9300 .
C25 N5 1.31(2) .
C25 C26 1.44(3) .
C26 N6 1.35(2) .
C26 C27 1.36(3) .
C27 C28 1.32(4) .
C27 H27A 0.9300 .
C28 C29 1.44(4) .
C28 H28A 0.9300 .
C29 C30 1.37(3) .
C29 H29A 0.9300 .
C30 N6 1.31(2) .
C30 H30A 0.9300 .
C31 N7 1.33(2) .
C31 C32 1.33(3) .
C31 H31A 0.9300 .
C32 C33 1.34(3) .
C32 H32A 0.9300 .
C33 C34 1.39(2) .
C33 H33A 0.9300 .
C34 C35 1.38(2) .
C34 H34A 0.9300 .
C35 N7 1.366(18) .
C35 C36 1.481(19) .
C36 N8 1.368(18) .
C36 C37 1.405(19) .
C37 C38 1.37(2) .
C37 H37A 0.9300 .
C38 C39 1.34(2) .
C38 H38A 0.9300 .
C39 C40 1.38(2) .
C39 H39A 0.9300 .
C40 N8 1.37(2) .
C40 H40A 0.9300 .
C41 N9 1.29(2) .
C41 C42 1.39(3) .
C41 H41A 0.9300 .
C42 C43 1.31(3) .
C42 H42A 0.9300 .
C43 C44 1.35(3) .
C43 H43A 0.9300 .
C44 C45 1.43(2) .
C44 H44A 0.9300 .
C45 N9 1.326(18) .
C45 C46 1.49(2) .
C46 N10 1.337(19) .
C46 C47 1.42(2) .
C47 C48 1.37(3) .
C47 H47A 0.9300 .
C48 C49 1.37(3) .
C48 H48A 0.9300 .
C49 C50 1.42(2) .
C49 H49A 0.9300 .
C50 N10 1.34(2) .
C50 H50A 0.9300 .
C51 N11 1.310(19) .
C51 C52 1.40(2) .
C51 H51A 0.9300 .
C52 C53 1.34(2) .
C52 H52A 0.9300 .
C53 C54 1.38(2) .
C53 H53A 0.9300 .
C54 C55 1.387(19) .
C54 H54A 0.9300 .
C55 N11 1.346(17) .
C55 C56 1.471(19) .
C56 N12 1.360(17) .
C56 C57 1.40(2) .
C57 C58 1.38(2) .
C57 H57A 0.9300 .
C58 C59 1.32(2) .
C58 H58A 0.9300 .
C59 C60 1.41(2) .
C59 H59A 0.9300 .
C60 N12 1.34(2) .
C60 H60A 0.9300 .
C61 N13 1.35(2) .
C61 C62 1.36(3) .
C61 H61A 0.9300 .
C62 C63 1.29(4) .
C62 H62A 0.9300 .
C63 C64 1.39(3) .
C63 H63A 0.9300 .
C64 C65 1.41(2) .
C64 H64A 0.9300 .
C65 N13 1.29(2) .
C65 C66 1.48(3) .
C66 N14 1.324(19) .
C66 C67 1.39(3) .
C67 C68 1.34(3) .
C67 H67A 0.9300 .
C68 C69 1.43(3) .
C68 H68A 0.9300 .
C69 C70 1.33(3) .
C69 H69A 0.9300 .
C70 N14 1.36(2) .
C70 H70A 0.9300 .
C71 C72 1.34(3) .
C71 N15 1.37(3) .
C71 H71A 0.9300 .
C72 C73 1.31(3) .
C72 H72A 0.9300 .
C73 C74 1.33(2) .
C73 H73A 0.9300 .
C74 C75 1.39(2) .
C74 H74A 0.9300 .
C75 N15 1.346(19) .
C75 C76 1.50(2) .
C76 N16 1.336(19) .
C76 C77 1.37(2) .
C77 C78 1.34(3) .
C77 H77A 0.9300 .
C78 C79 1.30(3) .
C78 H78A 0.9300 .
C79 C80 1.33(3) .
C79 H79A 0.9300 .
C80 N16 1.42(3) .
C80 H80A 0.9300 .
